data_4087037
loop_
_publ_author_name
'Stichauer, Rasmus'
'Helmers, Arne'
'Bremer, Jennifer'
'Rohdenburg, Markus'
'Wark, Andr\'e'
'Lork, Enno'
'Vogt, Matthias'

_publ_section_title
;
 Rhenium(I) Triscarbonyl Complexes with Redox-Active Amino- and
 Iminopyridine Ligands: Metal--Ligand Cooperation as Trigger for the
 Reversible Binding of CO2 via a Dearmomatization/Rearomatization Reaction
 Sequence
;
_journal_issue 4
_journal_name_full Organometallics
_journal_page_first 839
_journal_paper_doi 10.1021/acs.organomet.6b00897
_journal_volume 36
_journal_year 2017
_chemical_compound_source synthetic
_chemical_formula_moiety '[Re(ampy)(CO)3Br]'
_chemical_formula_sum 'C16 H14 Br N2 O3 Re'
_chemical_formula_weight 548.40
_chemical_name_common '[Re(ampy)(CO)3Br]'
_chemical_name_systematic '[Re(ampy)(CO)3Br]'
_chemical_properties_physical moisture-sensitive
_space_group_IT_number 14
_symmetry_cell_setting monoclinic
_symmetry_Int_Tables_number 14
_symmetry_space_group_name_Hall '-P 2ybc'
_symmetry_space_group_name_H-M 'P 1 21/c 1'
_atom_sites_solution_hydrogens geom
_atom_sites_solution_primary direct
_atom_sites_solution_secondary difmap
_audit_creation_method SHELXL-97
_cell_angle_alpha 90.000(5)
_cell_angle_beta 101.784(5)
_cell_angle_gamma 90.000(5)
_cell_formula_units_Z 4
_cell_length_a 18.099(5)
_cell_length_b 12.674(5)
_cell_length_c 7.424(5)
_cell_measurement_reflns_used 9922
_cell_measurement_temperature 100
_cell_measurement_theta_max 29.36
_cell_measurement_theta_min 2.30
_cell_volume 1667.1(14)
_computing_cell_refinement 'Bruker SAINT'
_computing_data_collection 'Bruker APEX2'
_computing_data_reduction 'Bruker SAINT'
_computing_molecular_graphics Diamond
_computing_publication_material WinGX
_computing_structure_refinement 'SHELXL-2013 (Sheldrick 2013)'
_computing_structure_solution 'SHELXS-97 (Sheldrick 2008)'
_diffrn_ambient_temperature 100
_diffrn_measured_fraction_theta_full 0.999
_diffrn_measured_fraction_theta_max 0.999
_diffrn_measurement_device_type 'Bruker Venture D8'
_diffrn_measurement_method '2\q/\w scans'
_diffrn_radiation_monochromator graphite
_diffrn_radiation_probe x-ray
_diffrn_radiation_type MoK\a
_diffrn_radiation_wavelength 0.71073
_diffrn_reflns_av_R_equivalents 0.1379
_diffrn_reflns_av_sigmaI/netI 0.0747
_diffrn_reflns_limit_h_max 25
_diffrn_reflns_limit_h_min -25
_diffrn_reflns_limit_k_max 17
_diffrn_reflns_limit_k_min -17
_diffrn_reflns_limit_l_max 10
_diffrn_reflns_limit_l_min -10
_diffrn_reflns_number 51653
_diffrn_reflns_theta_full 30.04
_diffrn_reflns_theta_max 30.04
_diffrn_reflns_theta_min 2.30
_diffrn_source 'fine-focus sealed tube'
_exptl_absorpt_coefficient_mu 9.701
_exptl_absorpt_correction_T_max 0.7460
_exptl_absorpt_correction_T_min 0.5000
_exptl_absorpt_correction_type empirical
_exptl_absorpt_process_details 'SADABS (Bruker, 2000)'
_exptl_crystal_colour yellow
_exptl_crystal_density_diffrn 2.185
_exptl_crystal_density_method 'not measured'
_exptl_crystal_description block
_exptl_crystal_F_000 1032
_exptl_crystal_recrystallization_method 'slow diffusion n-hexanes into DCM'
_exptl_crystal_size_max 0.08
_exptl_crystal_size_mid 0.08
_exptl_crystal_size_min 0.06
_refine_diff_density_max 2.316
_refine_diff_density_min -2.361
_refine_diff_density_rms 0.296
_refine_ls_extinction_method none
_refine_ls_goodness_of_fit_ref 1.039
_refine_ls_hydrogen_treatment mixed
_refine_ls_matrix_type full
_refine_ls_number_parameters 213
_refine_ls_number_reflns 4888
_refine_ls_number_restraints 0
_refine_ls_restrained_S_all 1.039
_refine_ls_R_factor_all 0.0807
_refine_ls_R_factor_gt 0.0420
_refine_ls_shift/su_max 0.002
_refine_ls_shift/su_mean 0.000
_refine_ls_structure_factor_coef Fsqd
_refine_ls_weighting_details 'calc w=1/[\s^2^(Fo^2^)+(0.0137P)^2^+11.1425P] where P=(Fo^2^+2Fc^2^)/3'
_refine_ls_weighting_scheme calc
_refine_ls_wR_factor_gt 0.0619
_refine_ls_wR_factor_ref 0.0700
_reflns_number_gt 3620
_reflns_number_total 4888
_reflns_threshold_expression >2sigma(I)
_cod_data_source_file om6b00897_si_002.cif
_cod_data_source_block compound_4
_cod_depositor_comments 'Adding full bibliography for 4087036--4087038.cif.'
_cod_original_sg_symbol_H-M 'P 21/c'
_cod_database_code 4087037

loop_
_symmetry_equiv_pos_as_xyz
'x, y, z'
'-x, y+1/2, -z+1/2'
'-x, -y, -z'
'x, -y-1/2, z-1/2'

loop_
_atom_site_label
_atom_site_type_symbol
_atom_site_fract_x
_atom_site_fract_y
_atom_site_fract_z
_atom_site_U_iso_or_equiv
_atom_site_adp_type
_atom_site_occupancy
_atom_site_symmetry_multiplicity
_atom_site_calc_flag
_atom_site_refinement_flags
Re1 Re 0.799326(13) 0.014460(16) 0.16626(3) 0.01023(6) Uani 1 1 d .
Br1 Br 0.77218(3) -0.17177(4) 0.29079(8) 0.01604(13) Uani 1 1 d .
C7 C 0.6620(3) -0.0078(4) -0.1696(7) 0.0130(11) Uani 1 1 d .
C5 C 0.8651(3) -0.0846(4) -0.1398(8) 0.0132(11) Uani 1 1 d .
N2 N 0.7367(3) -0.0510(4) -0.1004(7) 0.0125(10) Uani 1 1 d .
O2 O 0.6670(3) 0.1179(3) 0.3040(6) 0.0250(10) Uani 1 1 d .
O1 O 0.8198(3) 0.2295(3) 0.0093(7) 0.0267(11) Uani 1 1 d .
O3 O 0.9110(2) 0.0786(3) 0.5167(6) 0.0232(10) Uani 1 1 d .
N1 N 0.8839(3) -0.0642(3) 0.0437(6) 0.0115(9) Uani 1 1 d .
C1 C 0.9523(3) -0.0934(4) 0.1355(8) 0.0143(12) Uani 1 1 d .
H1 H 0.9645 -0.0823 0.2619 0.017 Uiso 1 1 calc R
C16 C 0.8672(3) 0.0556(4) 0.3876(8) 0.0145(12) Uani 1 1 d .
C14 C 0.8133(3) 0.1510(5) 0.0624(8) 0.0178(13) Uani 1 1 d .
C12 C 0.6521(4) 0.0923(5) -0.2462(9) 0.0205(13) Uani 1 1 d .
H12 H 0.6935 0.1331 -0.2580 0.025 Uiso 1 1 calc R
C15 C 0.7165(3) 0.0777(4) 0.2550(8) 0.0159(12) Uani 1 1 d .
C2 C 1.0054(3) -0.1389(4) 0.0516(8) 0.0134(12) Uani 1 1 d .
H2 H 1.0532 -0.1556 0.1190 0.016 Uiso 1 1 calc R
C3 C 0.9864(3) -0.1594(4) -0.1342(9) 0.0176(13) Uani 1 1 d .
H3 H 1.0211 -0.1911 -0.1937 0.021 Uiso 1 1 calc R
C8 C 0.5997(3) -0.0666(5) -0.1520(8) 0.0195(13) Uani 1 1 d .
H8 H 0.6062 -0.1340 -0.1017 0.023 Uiso 1 1 calc R
C6 C 0.7881(3) -0.0484(5) -0.2337(7) 0.0149(12) Uani 1 1 d .
H6A H 0.7909 0.0228 -0.2797 0.018 Uiso 1 1 calc R
H6B H 0.7686 -0.0942 -0.3373 0.018 Uiso 1 1 calc R
C4 C 0.9155(4) -0.1326(4) -0.2318(8) 0.0175(13) Uani 1 1 d .
H4 H 0.9018 -0.1465 -0.3572 0.021 Uiso 1 1 calc R
C9 C 0.5276(3) -0.0261(5) -0.2087(9) 0.0222(13) Uani 1 1 d .
H9 H 0.4862 -0.0663 -0.1943 0.027 Uiso 1 1 calc R
C10 C 0.5162(4) 0.0738(5) -0.2867(9) 0.0225(14) Uani 1 1 d .
C11 C 0.5796(4) 0.1307(5) -0.3049(9) 0.0245(14) Uani 1 1 d .
H11 H 0.5732 0.1973 -0.3587 0.029 Uiso 1 1 calc R
C13 C 0.4373(4) 0.1176(6) -0.3494(10) 0.0338(17) Uani 1 1 d .
H13A H 0.4397 0.1834 -0.4119 0.051 Uiso 1 1 calc R
H13B H 0.4148 0.1287 -0.2444 0.051 Uiso 1 1 calc R
H13C H 0.4073 0.0683 -0.4316 0.051 Uiso 1 1 calc R
H2A H 0.730(3) -0.111(5) -0.079(8) 0.011(16) Uiso 1 1 d .

loop_
_atom_site_aniso_label
_atom_site_aniso_U_11
_atom_site_aniso_U_22
_atom_site_aniso_U_33
_atom_site_aniso_U_23
_atom_site_aniso_U_13
_atom_site_aniso_U_12
Re1 0.01198(11) 0.00869(9) 0.00966(10) -0.00036(9) 0.00136(7) 0.00024(10)
Br1 0.0220(3) 0.0123(3) 0.0144(3) 0.0013(2) 0.0050(2) 0.0001(2)
C7 0.011(3) 0.015(3) 0.013(3) -0.003(2) 0.002(2) 0.003(2)
C5 0.019(3) 0.008(2) 0.013(3) -0.002(2) 0.002(2) -0.003(2)
N2 0.011(3) 0.012(2) 0.014(2) 0.0006(19) 0.0011(19) -0.0023(19)
O2 0.022(3) 0.026(2) 0.029(3) -0.005(2) 0.010(2) 0.0043(19)
O1 0.020(3) 0.018(2) 0.041(3) 0.006(2) 0.004(2) -0.0037(19)
O3 0.024(3) 0.021(2) 0.020(2) -0.0057(18) -0.007(2) 0.0037(19)
N1 0.013(2) 0.010(2) 0.012(2) -0.0008(18) 0.0035(19) -0.0044(18)
C1 0.014(3) 0.014(3) 0.014(3) -0.001(2) 0.002(2) -0.002(2)
C16 0.016(3) 0.012(3) 0.017(3) 0.000(2) 0.008(2) 0.000(2)
C14 0.012(3) 0.020(3) 0.021(3) -0.008(3) 0.002(2) 0.006(2)
C12 0.016(3) 0.019(3) 0.023(3) 0.000(3) -0.004(3) -0.003(2)
C15 0.020(3) 0.014(3) 0.014(3) -0.002(2) 0.004(2) -0.006(2)
C2 0.006(3) 0.014(3) 0.019(3) 0.003(2) 0.000(2) 0.000(2)
C3 0.016(3) 0.012(3) 0.026(3) -0.001(2) 0.007(3) -0.001(2)
C8 0.020(3) 0.016(3) 0.022(3) 0.006(2) 0.003(3) 0.001(2)
C6 0.016(3) 0.019(3) 0.008(3) -0.001(2) -0.001(2) 0.000(2)
C4 0.027(4) 0.014(3) 0.014(3) -0.002(2) 0.009(3) -0.005(2)
C9 0.012(3) 0.027(3) 0.028(3) 0.003(3) 0.004(3) 0.000(3)
C10 0.017(3) 0.026(3) 0.023(3) -0.006(3) 0.001(3) 0.002(3)
C11 0.021(4) 0.018(3) 0.031(4) 0.003(3) -0.005(3) 0.004(3)
C13 0.025(4) 0.041(4) 0.034(4) -0.005(3) 0.002(3) 0.005(3)

loop_
_atom_type_symbol
_atom_type_description
_atom_type_scat_dispersion_real
_atom_type_scat_dispersion_imag
_atom_type_scat_source
C C 0.0033 0.0016 'International Tables Vol C Tables 4.2.6.8 and 6.1.1.4'
H H 0.0000 0.0000 'International Tables Vol C Tables 4.2.6.8 and 6.1.1.4'
N N 0.0061 0.0033 'International Tables Vol C Tables 4.2.6.8 and 6.1.1.4'
O O 0.0106 0.0060 'International Tables Vol C Tables 4.2.6.8 and 6.1.1.4'
Br Br -0.2901 2.4595 'International Tables Vol C Tables 4.2.6.8 and 6.1.1.4'
Re Re -1.0185 7.2310 'International Tables Vol C Tables 4.2.6.8 and 6.1.1.4'

loop_
_geom_angle_atom_site_label_1
_geom_angle_atom_site_label_2
_geom_angle_atom_site_label_3
_geom_angle
C16 Re1 C15 90.0(2)
C16 Re1 C14 89.2(2)
C15 Re1 C14 86.4(2)
C16 Re1 N1 95.8(2)
C15 Re1 N1 174.1(2)
C14 Re1 N1 94.7(2)
C16 Re1 N2 170.1(2)
C15 Re1 N2 99.7(2)
C14 Re1 N2 93.6(2)
N1 Re1 N2 74.47(18)
C16 Re1 Br1 94.37(17)
C15 Re1 Br1 92.26(16)
C14 Re1 Br1 176.25(18)
N1 Re1 Br1 86.20(11)
N2 Re1 Br1 83.12(13)
C8 C7 C12 119.6(5)
C8 C7 N2 118.8(5)
C12 C7 N2 121.6(5)
N1 C5 C4 121.5(5)
N1 C5 C6 115.2(5)
C4 C5 C6 123.3(5)
C7 N2 C6 114.8(4)
C7 N2 Re1 116.2(3)
C6 N2 Re1 107.9(3)
C1 N1 C5 118.3(5)
C1 N1 Re1 124.8(4)
C5 N1 Re1 116.9(4)
N1 C1 C2 123.0(5)
O3 C16 Re1 176.5(5)
O1 C14 Re1 177.1(5)
C11 C12 C7 119.1(6)
O2 C15 Re1 177.9(5)
C1 C2 C3 118.6(5)
C2 C3 C4 119.7(5)
C7 C8 C9 120.5(5)
N2 C6 C5 109.4(4)
C3 C4 C5 118.9(6)
C8 C9 C10 121.0(6)
C11 C10 C9 117.4(6)
C11 C10 C13 121.8(6)
C9 C10 C13 120.8(6)
C12 C11 C10 122.5(6)

loop_
_geom_bond_atom_site_label_1
_geom_bond_atom_site_label_2
_geom_bond_distance
Re1 C16 1.912(6)
Re1 C15 1.930(6)
Re1 C14 1.932(6)
Re1 N1 2.176(5)
Re1 N2 2.230(5)
Re1 Br1 2.6178(10)
C7 C8 1.379(8)
C7 C12 1.387(8)
C7 N2 1.452(7)
C5 N1 1.360(7)
C5 C4 1.386(8)
C5 C6 1.498(8)
N2 C6 1.491(7)
O2 C15 1.153(7)
O1 C14 1.086(7)
O3 C16 1.150(7)
N1 C1 1.337(7)
C1 C2 1.375(8)
C12 C11 1.383(8)
C2 C3 1.376(8)
C3 C4 1.381(9)
C8 C9 1.386(8)
C9 C10 1.390(9)
C10 C11 1.384(9)
C10 C13 1.515(9)
